data_2235798
loop_
_publ_author_name
'Khalaji, Aliakbar Dehno'
'Nikookar, Mahsa'
'Fejfarov\'a, Karla'
'Du\<sek, Michal'

_publ_section_title
;
 2-[(4-Methoxy-2-nitrophenyl)iminomethyl]phenol
;
_journal_coeditor_code FK2064
_journal_issue 8
_journal_name_full 'Acta Crystallographica Section E'
_journal_page_first o2445
_journal_page_last o2446
_journal_paper_doi 10.1107/S1600536812031212
_journal_volume 68
_journal_year 2012
_chemical_formula_iupac 'C14 H12 N2 O4'
_chemical_formula_moiety 'C14 H12 N2 O4'
_chemical_formula_sum 'C14 H12 N2 O4'
_chemical_formula_weight 272.3
_chemical_name_systematic
;
2-[(4-Methoxy-2-nitrophenyl)iminomethyl]phenol
;
_space_group_IT_number 4
_symmetry_cell_setting monoclinic
_symmetry_space_group_name_Hall 'P 2yb'
_symmetry_space_group_name_H-M 'P 1 21 1'
_cell_angle_alpha 90
_cell_angle_beta 90.817(2)
_cell_angle_gamma 90
_cell_formula_units_Z 8
_cell_length_a 16.8655(2)
_cell_length_b 21.0838(5)
_cell_length_c 7.0741(5)
_cell_measurement_reflns_used 12919
_cell_measurement_temperature 120.00
_cell_measurement_theta_max 67.59
_cell_measurement_theta_min 3.35
_cell_volume 2515.22(19)
_computing_cell_refinement
;
CrysAlis PRO (Agilent, 2012)
;
_computing_data_collection
;
CrysAlis PRO (Agilent, 2012)
;
_computing_data_reduction
;
CrysAlis PRO (Agilent, 2012)
;
_computing_molecular_graphics 'DIAMOND (Brandenburg & Putz, 2005)'
_computing_publication_material 'JANA2006 (Pet\<r\'i\<cek <i>et al.</i>, 2006)'
_computing_structure_refinement 'JANA2006 (Pet\<r\'i\<cek <i>et al.</i>, 2006)'
_computing_structure_solution 'SIR2002 (Burla <i>et al.</i>, 2003)'
_diffrn_ambient_temperature 120
_diffrn_detector_area_resol_mean 10.3784
_diffrn_measured_fraction_theta_full 0.99
_diffrn_measured_fraction_theta_max 0.99
_diffrn_measurement_device 'four-cycle diffractometer'
_diffrn_measurement_device_type 'Agilent Xcalibur diffractometer with an Atlas (Gemini ultra Cu) detector'
_diffrn_measurement_method 'Rotation method data acquisition using \w scans'
_diffrn_radiation_monochromator mirror
_diffrn_radiation_source 'Enhance Ultra (Cu) X-ray Source'
_diffrn_radiation_type 'Cu K\a'
_diffrn_radiation_wavelength 1.5418
_diffrn_reflns_av_R_equivalents 0.0242
_diffrn_reflns_av_sigmaI/netI 0.0227
_diffrn_reflns_limit_h_max 20
_diffrn_reflns_limit_h_min -20
_diffrn_reflns_limit_k_max 19
_diffrn_reflns_limit_k_min -25
_diffrn_reflns_limit_l_max 8
_diffrn_reflns_limit_l_min -8
_diffrn_reflns_number 19454
_diffrn_reflns_reduction_process
;
Integration of the CCD images was done by program CrysAlis PRO
(Agilent, 2012). The same program was used for indexing of the
crystal shape and absorption correction.
;
_diffrn_reflns_theta_full 67.13
_diffrn_reflns_theta_max 67.13
_diffrn_reflns_theta_min 3.36
_diffrn_standards_number 0
_exptl_absorpt_coefficient_mu 0.9
_exptl_absorpt_correction_T_max 1
_exptl_absorpt_correction_T_min 0.851
_exptl_absorpt_correction_type multi-scan
_exptl_absorpt_process_details
;
(CrysAlis PRO; Agilent, 2012)
;
_exptl_crystal_colour yellow
_exptl_crystal_density_diffrn 1.4375
_exptl_crystal_density_method 'not measured'
_exptl_crystal_description prism
_exptl_crystal_F_000 1136
_exptl_crystal_size_max 0.248
_exptl_crystal_size_mid 0.198
_exptl_crystal_size_min 0.161
_refine_diff_density_max 0.15
_refine_diff_density_min -0.12
_refine_ls_abs_structure_details 'Flack (1983), 2778 Friedel pairs'
_refine_ls_abs_structure_Flack -0.06(15)
_refine_ls_extinction_coef 23(3)
_refine_ls_extinction_method 'Becker & Coppens (1974), B-C type 1 Lorentzian isotropic'
_refine_ls_goodness_of_fit_ref 1.38
_refine_ls_hydrogen_treatment mixed
_refine_ls_number_constraints 181
_refine_ls_number_parameters 735
_refine_ls_number_reflns 7375
_refine_ls_number_restraints 0
_refine_ls_R_factor_all 0.0365
_refine_ls_R_factor_gt 0.0329
_refine_ls_shift/su_max 0.0397
_refine_ls_shift/su_mean 0.0026
_refine_ls_structure_factor_coef Fsqd
_refine_ls_weighting_details w=1/(\s^2^(I)+0.0016I^2^)
_refine_ls_weighting_scheme sigma
_refine_ls_wR_factor_gt 0.0837
_refine_ls_wR_factor_ref 0.0867
_reflns_number_gt 6684
_reflns_number_total 7375
_reflns_threshold_expression I>3\s(I)
_cod_data_source_file fk2064.cif
_cod_data_source_block I
_cod_original_sg_symbol_H-M 'P 21'
_cod_database_code 2235798
_cod_database_fobs_code 2235798

loop_
_symmetry_equiv_pos_site_id
_symmetry_equiv_pos_as_xyz
1 x,y,z
2 -x,y+1/2,-z

loop_
_atom_site_type_symbol
_atom_site_label
_atom_site_fract_x
_atom_site_fract_y
_atom_site_fract_z
_atom_site_U_iso_or_equiv
_atom_site_adp_type
_atom_site_calc_flag
_atom_site_refinement_flags
_atom_site_occupancy
_atom_site_symmetry_multiplicity
O O101 0.75197(9) 0.40161(8) 0.2684(2) 0.0325(5) Uani d . 1 2
O O102 0.73997(10) 0.47881(8) 0.0692(3) 0.0418(5) Uani d . 1 2
O O103 0.44321(9) 0.47415(8) 0.0226(2) 0.0353(5) Uani d . 1 2
O O104 0.84363(9) 0.28817(7) -0.0391(2) 0.0295(4) Uani d . 1 2
O O201 0.62031(12) 0.09153(10) 0.5791(4) 0.0695(8) Uani d . 1 2
O O202 0.60210(9) 0.17182(8) 0.7624(2) 0.0325(5) Uani d . 1 2
O O203 0.91500(8) 0.10142(7) 0.5481(2) 0.0290(4) Uani d . 1 2
O O204 0.51076(9) 0.28366(7) 0.4491(2) 0.0267(4) Uani d . 1 2
O O301 0.12187(11) 0.09018(9) 0.1065(3) 0.0560(7) Uani d . 1 2
O O302 0.09907(9) 0.17300(7) -0.0624(2) 0.0313(5) Uani d . 1 2
O O303 0.41587(8) 0.10577(7) 0.1458(2) 0.0283(4) Uani d . 1 2
O O304 0.00811(9) 0.28192(7) 0.2504(2) 0.0286(4) Uani d . 1 2
O O401 0.23694(9) 0.48015(8) 0.6054(3) 0.0401(5) Uani d . 1 2
O O402 0.25409(8) 0.39560(7) 0.4393(2) 0.0303(4) Uani d . 1 2
O O403 -0.05477(8) 0.46909(7) 0.6735(2) 0.0283(4) Uani d . 1 2
O O404 0.34982(9) 0.28420(7) 0.7316(2) 0.0295(4) Uani d . 1 2
N N101 0.71506(10) 0.43047(8) 0.1454(2) 0.0252(5) Uani d . 1 2
N N102 0.69505(10) 0.30308(8) 0.0389(2) 0.0231(5) Uani d . 1 2
N N201 0.64206(10) 0.14142(9) 0.6521(2) 0.0281(5) Uani d . 1 2
N N202 0.65943(9) 0.26907(8) 0.5403(2) 0.0212(5) Uani d . 1 2
N N301 0.14073(10) 0.14177(8) 0.0458(2) 0.0263(5) Uani d . 1 2
N N302 0.15641(9) 0.26977(8) 0.1656(2) 0.0219(5) Uani d . 1 2
N N401 0.21568(10) 0.42781(8) 0.5491(2) 0.0235(5) Uani d . 1 2
N N402 0.19913(10) 0.29979(8) 0.6657(2) 0.0219(5) Uani d . 1 2
C C101 0.62753(12) 0.34198(10) 0.0459(2) 0.0226(6) Uani d . 1 2
C C102 0.63683(12) 0.40674(10) 0.0865(2) 0.0228(5) Uani d . 1 2
C C103 0.57583(12) 0.45023(10) 0.0748(3) 0.0250(6) Uani d . 1 2
C C104 0.50037(12) 0.42838(11) 0.0271(3) 0.0269(6) Uani d . 1 2
C C105 0.48848(12) 0.36469(11) -0.0147(3) 0.0283(6) Uani d . 1 2
C C106 0.55178(12) 0.32283(11) -0.0075(3) 0.0256(6) Uani d . 1 2
C C107 0.36311(14) 0.45354(14) -0.0091(4) 0.0463(8) Uani d . 1 2
C C108 0.69080(12) 0.24352(10) 0.0766(3) 0.0231(6) Uani d . 1 2
C C109 0.75967(12) 0.20240(10) 0.0614(3) 0.0233(6) Uani d . 1 2
C C110 0.83385(12) 0.22653(10) 0.0064(3) 0.0249(6) Uani d . 1 2
C C111 0.89955(14) 0.18668(11) 0.0031(3) 0.0315(7) Uani d . 1 2
C C112 0.89183(15) 0.12361(11) 0.0522(3) 0.0349(7) Uani d . 1 2
C C113 0.81873(15) 0.09888(11) 0.1029(3) 0.0345(7) Uani d . 1 2
C C114 0.75348(14) 0.13811(10) 0.1074(3) 0.0288(6) Uani d . 1 2
C C201 0.72755(11) 0.23065(10) 0.5557(2) 0.0211(5) Uani d . 1 2
C C202 0.71981(11) 0.16640(10) 0.5997(2) 0.0220(5) Uani d . 1 2
C C203 0.78191(12) 0.12391(10) 0.5954(3) 0.0231(5) Uani d . 1 2
C C204 0.85700(12) 0.14623(10) 0.5498(3) 0.0235(5) Uani d . 1 2
C C205 0.86774(12) 0.21004(10) 0.5059(3) 0.0243(6) Uani d . 1 2
C C206 0.80306(12) 0.25102(10) 0.5070(3) 0.0233(6) Uani d . 1 2
C C207 0.99420(13) 0.12213(11) 0.5134(3) 0.0344(7) Uani d . 1 2
C C208 0.66305(12) 0.32867(9) 0.5764(2) 0.0212(5) Uani d . 1 2
C C209 0.59460(12) 0.36982(9) 0.5515(2) 0.0215(5) Uani d . 1 2
C C210 0.52078(12) 0.34580(10) 0.4906(3) 0.0225(5) Uani d . 1 2
C C211 0.45560(13) 0.38634(10) 0.4734(3) 0.0273(6) Uani d . 1 2
C C212 0.46387(14) 0.44984(11) 0.5144(3) 0.0294(6) Uani d . 1 2
C C213 0.53661(13) 0.47458(10) 0.5748(3) 0.0292(6) Uani d . 1 2
C C214 0.60111(13) 0.43468(10) 0.5936(3) 0.0258(6) Uani d . 1 2
C C301 0.22495(12) 0.23216(10) 0.1496(2) 0.0222(5) Uani d . 1 2
C C302 0.21824(11) 0.16775(10) 0.1029(2) 0.0219(5) Uani d . 1 2
C C303 0.28126(12) 0.12637(10) 0.1048(3) 0.0235(6) Uani d . 1 2
C C304 0.35633(11) 0.14957(10) 0.1511(2) 0.0227(5) Uani d . 1 2
C C305 0.36609(12) 0.21300(10) 0.1999(3) 0.0248(6) Uani d . 1 2
C C306 0.30082(12) 0.25293(10) 0.2010(3) 0.0246(6) Uani d . 1 2
C C307 0.49501(13) 0.12832(11) 0.1742(3) 0.0331(7) Uani d . 1 2
C C308 0.15887(12) 0.32986(10) 0.1339(2) 0.0225(6) Uani d . 1 2
C C309 0.09020(12) 0.36993(10) 0.1613(3) 0.0230(6) Uani d . 1 2
C C310 0.01678(12) 0.34448(10) 0.2162(3) 0.0231(6) Uani d . 1 2
C C311 -0.04890(13) 0.38389(10) 0.2325(3) 0.0275(6) Uani d . 1 2
C C312 -0.04221(14) 0.44799(11) 0.2012(3) 0.0315(6) Uani d . 1 2
C C313 0.03044(14) 0.47442(11) 0.1530(3) 0.0321(6) Uani d . 1 2
C C314 0.09536(14) 0.43544(10) 0.1301(3) 0.0285(6) Uani d . 1 2
C C401 0.13152(12) 0.33874(10) 0.6584(2) 0.0214(5) Uani d . 1 2
C C402 0.13938(11) 0.40338(10) 0.6143(2) 0.0205(5) Uani d . 1 2
C C403 0.07786(11) 0.44609(10) 0.6232(3) 0.0221(5) Uani d . 1 2
C C404 0.00308(12) 0.42425(10) 0.6733(3) 0.0238(6) Uani d . 1 2
C C405 -0.00726(12) 0.36086(10) 0.7203(3) 0.0242(6) Uani d . 1 2
C C406 0.05651(12) 0.31940(10) 0.7147(3) 0.0236(6) Uani d . 1 2
C C407 -0.13379(13) 0.44822(11) 0.7128(3) 0.0328(7) Uani d . 1 2
C C408 0.19402(12) 0.24032(10) 0.6266(3) 0.0225(6) Uani d . 1 2
C C409 0.26229(12) 0.19855(9) 0.6426(3) 0.0227(6) Uani d . 1 2
C C410 0.33761(12) 0.22219(10) 0.6938(3) 0.0246(6) Uani d . 1 2
C C411 0.40245(13) 0.18123(11) 0.7024(3) 0.0284(6) Uani d . 1 2
C C412 0.39276(14) 0.11775(11) 0.6651(3) 0.0319(6) Uani d . 1 2
C C413 0.31855(14) 0.09349(11) 0.6156(3) 0.0328(7) Uani d . 1 2
C C414 0.25409(13) 0.13381(10) 0.6036(3) 0.0275(6) Uani d . 1 2
H H103 0.585237 0.494417 0.098954 0.03 Uiso calc R 1 2
H H105 0.436446 0.349691 -0.048573 0.0339 Uiso calc R 1 2
H H106 0.542941 0.279209 -0.040526 0.0308 Uiso calc R 1 2
H H107a 0.349617 0.422274 0.083706 0.0694 Uiso calc R 1 2
H H107b 0.358146 0.435414 -0.133174 0.0694 Uiso calc R 1 2
H H107c 0.32794 0.489144 0.001004 0.0694 Uiso calc R 1 2
H H108 0.641174 0.225844 0.115451 0.0277 Uiso calc R 1 2
H H111 0.950222 0.203014 -0.033335 0.0378 Uiso calc R 1 2
H H112 0.93754 0.096486 0.051263 0.0418 Uiso calc R 1 2
H H113 0.813774 0.054795 0.134483 0.0414 Uiso calc R 1 2
H H114 0.703024 0.121068 0.14264 0.0346 Uiso calc R 1 2
H H203 0.773585 0.079867 0.623359 0.0277 Uiso calc R 1 2
H H205 0.91944 0.225647 0.475056 0.0291 Uiso calc R 1 2
H H206 0.810756 0.294662 0.473175 0.0279 Uiso calc R 1 2
H H207a 1.028774 0.086013 0.508641 0.0517 Uiso calc R 1 2
H H207b 0.995611 0.144328 0.395029 0.0517 Uiso calc R 1 2
H H207c 1.011379 0.149947 0.613318 0.0517 Uiso calc R 1 2
H H208 0.712229 0.3465 0.621055 0.0254 Uiso calc R 1 2
H H211 0.405049 0.369938 0.432901 0.0327 Uiso calc R 1 2
H H212 0.418902 0.477488 0.501307 0.0353 Uiso calc R 1 2
H H213 0.541765 0.518939 0.60294 0.0351 Uiso calc R 1 2
H H214 0.651151 0.451524 0.63617 0.031 Uiso calc R 1 2
H H303 0.273638 0.082359 0.074844 0.0282 Uiso calc R 1 2
H H305 0.417752 0.229055 0.232625 0.0298 Uiso calc R 1 2
H H306 0.308043 0.296346 0.238293 0.0296 Uiso calc R 1 2
H H307a 0.531577 0.093827 0.159668 0.0497 Uiso calc R 1 2
H H307b 0.50616 0.160643 0.082765 0.0497 Uiso calc R 1 2
H H307c 0.500475 0.145641 0.299198 0.0497 Uiso calc R 1 2
H H308 0.207323 0.348547 0.091177 0.027 Uiso calc R 1 2
H H311 -0.099248 0.3662 0.265864 0.033 Uiso calc R 1 2
H H312 -0.087953 0.474743 0.212543 0.0378 Uiso calc R 1 2
H H313 0.035335 0.519407 0.135897 0.0386 Uiso calc R 1 2
H H314 0.144888 0.453517 0.092136 0.0341 Uiso calc R 1 2
H H403 0.086317 0.490123 0.595399 0.0265 Uiso calc R 1 2
H H405 -0.058516 0.345747 0.756774 0.0291 Uiso calc R 1 2
H H406 0.048689 0.275975 0.750693 0.0283 Uiso calc R 1 2
H H407a -0.169637 0.483457 0.702199 0.0492 Uiso calc R 1 2
H H407b -0.149166 0.415957 0.623804 0.0492 Uiso calc R 1 2
H H407c -0.13547 0.431289 0.838642 0.0492 Uiso calc R 1 2
H H408 0.143904 0.223143 0.585864 0.027 Uiso calc R 1 2
H H411 0.454087 0.19746 0.73458 0.0341 Uiso calc R 1 2
H H412 0.437627 0.089816 0.673308 0.0382 Uiso calc R 1 2
H H413 0.312213 0.049057 0.589897 0.0393 Uiso calc R 1 2
H H414 0.203029 0.117191 0.567973 0.033 Uiso calc R 1 2
H H104o 0.7988(18) 0.3068(15) -0.021(4) 0.0442 Uiso d T 1 2
H H204o 0.5554(17) 0.2640(14) 0.477(4) 0.04 Uiso d T 1 2
H H304o 0.0559(18) 0.2624(14) 0.227(4) 0.0429 Uiso d T 1 2
H H404o 0.3030(18) 0.3046(15) 0.716(4) 0.0442 Uiso d T 1 2

loop_
_atom_site_aniso_label
_atom_site_aniso_U_11
_atom_site_aniso_U_22
_atom_site_aniso_U_33
_atom_site_aniso_U_12
_atom_site_aniso_U_13
_atom_site_aniso_U_23
_atom_site_aniso_type_symbol
O101 0.0300(7) 0.0356(9) 0.0317(7) -0.0009(7) -0.0051(6) 0.0042(7) O
O102 0.0340(8) 0.0241(9) 0.0675(11) -0.0051(7) 0.0032(7) 0.0137(8) O
O103 0.0268(7) 0.0371(9) 0.0421(8) 0.0079(7) 0.0018(6) 0.0058(7) O
O104 0.0289(7) 0.0236(8) 0.0361(8) -0.0032(6) 0.0050(6) -0.0027(6) O
O201 0.0451(11) 0.0350(11) 0.129(2) -0.0194(9) 0.0263(12) -0.0368(12) O
O202 0.0276(7) 0.0353(9) 0.0348(7) 0.0009(7) 0.0082(6) -0.0014(7) O
O203 0.0239(7) 0.0248(8) 0.0383(8) 0.0033(6) 0.0005(5) -0.0023(6) O
O204 0.0271(7) 0.0183(7) 0.0346(7) -0.0015(6) -0.0037(6) -0.0005(6) O
O301 0.0380(9) 0.0309(10) 0.0987(15) -0.0136(8) -0.0127(9) 0.0267(10) O
O302 0.0289(7) 0.0313(9) 0.0336(7) -0.0014(6) -0.0066(6) 0.0010(6) O
O303 0.0243(7) 0.0243(8) 0.0364(7) 0.0028(6) 0.0013(5) 0.0041(6) O
O304 0.0288(7) 0.0189(8) 0.0381(8) -0.0035(6) 0.0052(6) -0.0026(6) O
O401 0.0364(8) 0.0198(8) 0.0643(10) -0.0075(7) 0.0074(7) -0.0083(8) O
O402 0.0279(7) 0.0298(8) 0.0335(7) 0.0019(6) 0.0063(6) -0.0027(6) O
O403 0.0229(7) 0.0236(8) 0.0384(7) 0.0054(6) 0.0025(5) -0.0035(6) O
O404 0.0279(7) 0.0222(8) 0.0383(8) -0.0007(6) -0.0015(6) 0.0021(6) O
N101 0.0276(8) 0.0192(9) 0.0290(8) 0.0009(7) 0.0048(7) -0.0026(7) N
N102 0.0275(8) 0.0215(9) 0.0202(7) 0.0006(7) 0.0015(6) -0.0008(6) N
N201 0.0258(9) 0.0199(9) 0.0388(9) -0.0021(7) 0.0029(7) 0.0007(7) N
N202 0.0244(8) 0.0195(9) 0.0197(7) -0.0003(7) 0.0021(6) 0.0004(6) N
N301 0.0257(9) 0.0201(9) 0.0331(9) -0.0017(7) 0.0006(7) 0.0004(7) N
N302 0.0252(8) 0.0196(9) 0.0210(7) 0.0006(7) -0.0005(6) -0.0014(6) N
N401 0.0243(8) 0.0184(9) 0.0277(8) 0.0004(7) -0.0003(6) 0.0027(7) N
N402 0.0249(8) 0.0189(9) 0.0220(7) 0.0020(7) 0.0015(6) 0.0023(6) N
C101 0.0274(10) 0.0222(11) 0.0181(8) -0.0006(8) 0.0035(7) 0.0019(7) C
C102 0.0267(9) 0.0239(11) 0.0178(8) -0.0007(8) 0.0011(7) 0.0017(7) C
C103 0.0298(10) 0.0218(11) 0.0235(9) 0.0026(8) 0.0041(7) 0.0030(8) C
C104 0.0273(10) 0.0318(12) 0.0218(9) 0.0073(9) 0.0029(8) 0.0052(8) C
C105 0.0256(10) 0.0364(13) 0.0228(9) -0.0030(9) -0.0009(7) 0.0027(8) C
C106 0.0283(10) 0.0274(11) 0.0213(9) -0.0029(9) 0.0009(7) -0.0005(8) C
C107 0.0274(12) 0.0528(17) 0.0588(15) 0.0084(11) 0.0010(10) 0.0112(13) C
C108 0.0266(10) 0.0225(11) 0.0200(8) -0.0032(8) -0.0006(7) -0.0017(8) C
C109 0.0320(10) 0.0212(11) 0.0168(8) 0.0001(8) -0.0009(7) -0.0032(7) C
C110 0.0300(10) 0.0249(11) 0.0197(8) -0.0015(8) -0.0010(7) -0.0062(7) C
C111 0.0319(11) 0.0365(13) 0.0261(10) 0.0031(9) -0.0018(8) -0.0113(9) C
C112 0.0454(13) 0.0328(13) 0.0262(10) 0.0136(10) -0.0056(9) -0.0087(9) C
C113 0.0542(14) 0.0233(11) 0.0258(10) 0.0059(10) -0.0035(9) -0.0026(8) C
C114 0.0420(12) 0.0208(11) 0.0236(9) -0.0014(9) -0.0004(8) 0.0007(8) C
C201 0.0245(9) 0.0214(10) 0.0174(8) -0.0003(8) -0.0002(7) -0.0017(7) C
C202 0.0238(9) 0.0218(10) 0.0206(8) -0.0023(8) 0.0020(7) -0.0034(7) C
C203 0.0288(10) 0.0173(10) 0.0231(9) -0.0010(8) 0.0012(7) -0.0011(7) C
C204 0.0256(10) 0.0245(11) 0.0203(8) 0.0033(8) -0.0017(7) -0.0037(8) C
C205 0.0246(10) 0.0249(11) 0.0234(9) -0.0019(8) 0.0006(7) -0.0009(8) C
C206 0.0264(10) 0.0216(11) 0.0219(9) -0.0021(8) 0.0012(7) 0.0002(7) C
C207 0.0243(10) 0.0339(13) 0.0452(12) 0.0014(9) -0.0002(9) -0.0069(10) C
C208 0.0242(9) 0.0210(10) 0.0185(8) -0.0033(8) 0.0026(7) 0.0010(7) C
C209 0.0282(10) 0.0189(10) 0.0176(8) 0.0002(8) 0.0040(7) 0.0024(7) C
C210 0.0286(10) 0.0201(10) 0.0189(8) -0.0003(8) 0.0016(7) 0.0012(7) C
C211 0.0288(10) 0.0289(11) 0.0242(9) 0.0028(9) 0.0026(7) 0.0055(8) C
C212 0.0378(12) 0.0251(11) 0.0254(9) 0.0082(9) 0.0057(8) 0.0040(8) C
C213 0.0451(12) 0.0172(10) 0.0256(9) 0.0020(9) 0.0094(8) 0.0021(8) C
C214 0.0338(11) 0.0217(11) 0.0221(9) -0.0031(8) 0.0030(8) 0.0002(8) C
C301 0.0274(10) 0.0213(10) 0.0179(8) 0.0007(8) 0.0019(7) 0.0006(7) C
C302 0.0237(9) 0.0218(10) 0.0202(8) -0.0025(8) 0.0022(7) 0.0039(7) C
C303 0.0298(10) 0.0194(10) 0.0213(8) -0.0002(8) 0.0022(7) 0.0025(8) C
C304 0.0244(9) 0.0254(11) 0.0182(8) 0.0014(8) 0.0023(7) 0.0053(7) C
C305 0.0244(10) 0.0278(11) 0.0222(8) -0.0024(9) 0.0001(7) 0.0002(8) C
C306 0.0300(10) 0.0218(11) 0.0221(9) -0.0039(8) 0.0000(7) -0.0019(7) C
C307 0.0240(10) 0.0324(13) 0.0430(12) 0.0006(9) 0.0027(9) 0.0079(9) C
C308 0.0254(9) 0.0240(11) 0.0181(8) -0.0030(8) -0.0002(7) -0.0002(7) C
C309 0.0307(10) 0.0202(10) 0.0180(8) 0.0001(8) -0.0019(7) -0.0003(7) C
C310 0.0302(10) 0.0200(10) 0.0190(8) -0.0009(8) -0.0016(7) -0.0008(7) C
C311 0.0282(10) 0.0302(12) 0.0241(9) 0.0019(9) -0.0009(8) -0.0037(8) C
C312 0.0408(12) 0.0298(12) 0.0238(9) 0.0124(10) -0.0039(8) -0.0015(8) C
C313 0.0499(13) 0.0181(11) 0.0284(10) 0.0052(10) -0.0004(9) 0.0019(8) C
C314 0.0380(11) 0.0229(11) 0.0244(9) -0.0031(9) 0.0004(8) 0.0030(8) C
C401 0.0255(9) 0.0200(10) 0.0185(8) 0.0009(8) -0.0018(7) -0.0011(7) C
C402 0.0249(9) 0.0194(10) 0.0171(8) -0.0019(8) -0.0001(7) -0.0014(7) C
C403 0.0261(10) 0.0178(10) 0.0224(8) 0.0019(8) -0.0006(7) -0.0026(7) C
C404 0.0238(10) 0.0256(11) 0.0220(9) 0.0033(8) -0.0005(7) -0.0044(8) C
C405 0.0244(10) 0.0263(11) 0.0221(9) -0.0018(8) 0.0017(7) -0.0005(8) C
C406 0.0284(10) 0.0212(10) 0.0211(9) -0.0004(8) 0.0021(7) 0.0015(7) C
C407 0.0233(10) 0.0327(13) 0.0426(12) 0.0016(9) 0.0027(9) -0.0070(10) C
C408 0.0270(10) 0.0205(10) 0.0202(8) -0.0013(8) 0.0039(7) 0.0028(7) C
C409 0.0317(11) 0.0188(10) 0.0178(8) 0.0032(8) 0.0032(7) 0.0044(7) C
C410 0.0300(10) 0.0232(11) 0.0207(8) 0.0007(8) 0.0053(7) 0.0052(7) C
C411 0.0298(11) 0.0308(12) 0.0246(9) 0.0065(9) 0.0046(8) 0.0052(8) C
C412 0.0396(12) 0.0303(12) 0.0259(10) 0.0147(10) 0.0088(8) 0.0063(9) C
C413 0.0497(13) 0.0208(11) 0.0280(10) 0.0071(10) 0.0081(9) -0.0013(8) C
C414 0.0358(11) 0.0224(11) 0.0244(9) 0.0017(9) 0.0037(8) 0.0003(8) C

loop_
_atom_type_symbol
_atom_type_scat_dispersion_real
_atom_type_scat_dispersion_imag
_atom_type_scat_source
C 0.0181 0.0091 'International Tables Vol C tables 4.2.6.8 and 6.1.1.1'
H 0.0000 0.0000 'International Tables Vol C tables 4.2.6.8 and 6.1.1.1'
N 0.0311 0.0180 'International Tables Vol C tables 4.2.6.8 and 6.1.1.1'
O 0.0492 0.0322 'International Tables Vol C tables 4.2.6.8 and 6.1.1.1'

loop_
_geom_angle_atom_site_label_1
_geom_angle_atom_site_label_2
_geom_angle_atom_site_label_3
_geom_angle
C104 O103 C107 116.95(19)
C110 O104 H104o 107(2)
C204 O203 C207 117.60(16)
C210 O204 H204o 107.8(19)
C304 O303 C307 117.21(16)
C310 O304 H304o 107.9(19)
C404 O403 C407 117.14(16)
C410 O404 H404o 107.8(19)
O101 N101 O102 123.36(18)
O101 N101 C102 118.60(16)
O102 N101 C102 118.04(16)
C101 N102 C108 121.01(17)
O201 N201 O202 123.75(19)
O201 N201 C202 117.72(18)
O202 N201 C202 118.52(17)
C201 N202 C208 120.74(17)
O301 N301 O302 123.54(18)
O301 N301 C302 118.27(17)
O302 N301 C302 118.18(16)
C301 N302 C308 120.78(17)
O401 N401 O402 123.44(17)
O401 N401 C402 117.91(16)
O402 N401 C402 118.64(16)
C401 N402 C408 120.64(17)
N102 C101 C102 119.14(17)
N102 C101 C106 124.35(18)
C102 C101 C106 116.02(18)
N101 C102 C101 119.18(17)
N101 C102 C103 117.24(18)
C101 C102 C103 123.59(18)
C102 C103 C104 118.3(2)
C102 C103 H103 120.87
C104 C103 H103 120.87
O103 C104 C103 114.54(19)
O103 C104 C105 125.39(19)
C103 C104 C105 120.1(2)
C104 C105 C106 119.94(19)
C104 C105 H105 120.03
C106 C105 H105 120.03
C101 C106 C105 122.1(2)
C101 C106 H106 118.97
C105 C106 H106 118.97
O103 C107 H107a 109.47
O103 C107 H107b 109.47
O103 C107 H107c 109.47
H107a C107 H107b 109.47
H107a C107 H107c 109.47
H107b C107 H107c 109.47
N102 C108 C109 121.33(18)
N102 C108 H108 119.34
C109 C108 H108 119.34
C108 C109 C110 121.17(18)
C108 C109 C114 119.90(19)
C110 C109 C114 118.90(19)
O104 C110 C109 121.68(18)
O104 C110 C111 118.52(19)
C109 C110 C111 119.78(19)
C110 C111 C112 120.0(2)
C110 C111 H111 120.02
C112 C111 H111 120.02
C111 C112 C113 120.9(2)
C111 C112 H112 119.57
C113 C112 H112 119.57
C112 C113 C114 119.5(2)
C112 C113 H113 120.25
C114 C113 H113 120.25
C109 C114 C113 121.0(2)
C109 C114 H114 119.52
C113 C114 H114 119.52
N202 C201 C202 119.76(17)
N202 C201 C206 123.46(18)
C202 C201 C206 116.31(18)
N201 C202 C201 119.45(17)
N201 C202 C203 117.04(18)
C201 C202 C203 123.50(18)
C202 C203 C204 118.60(19)
C202 C203 H203 120.7
C204 C203 H203 120.7
O203 C204 C203 115.07(18)
O203 C204 C205 124.95(18)
C203 C204 C205 119.96(18)
C204 C205 C206 119.59(18)
C204 C205 H205 120.2
C206 C205 H205 120.2
C201 C206 C205 121.99(19)
C201 C206 H206 119.01
C205 C206 H206 119.01
O203 C207 H207a 109.47
O203 C207 H207b 109.47
O203 C207 H207c 109.47
H207a C207 H207b 109.47
H207a C207 H207c 109.47
H207b C207 H207c 109.47
N202 C208 C209 121.67(17)
N202 C208 H208 119.16
C209 C208 H208 119.16
C208 C209 C210 121.37(18)
C208 C209 C214 119.76(18)
C210 C209 C214 118.84(18)
O204 C210 C209 121.52(18)
O204 C210 C211 118.56(18)
C209 C210 C211 119.91(19)
C210 C211 C212 120.0(2)
C210 C211 H211 120.01
C212 C211 H211 120.01
C211 C212 C213 121.0(2)
C211 C212 H212 119.52
C213 C212 H212 119.52
C212 C213 C214 119.4(2)
C212 C213 H213 120.32
C214 C213 H213 120.32
C209 C214 C213 120.94(19)
C209 C214 H214 119.53
C213 C214 H214 119.53
N302 C301 C302 120.06(17)
N302 C301 C306 123.60(18)
C302 C301 C306 115.84(18)
N301 C302 C301 119.65(17)
N301 C302 C303 116.81(18)
C301 C302 C303 123.54(18)
C302 C303 C304 118.67(19)
C302 C303 H303 120.67
C304 C303 H303 120.67
O303 C304 C303 115.01(18)
O303 C304 C305 124.95(17)
C303 C304 C305 120.03(19)
C304 C305 C306 119.63(19)
C304 C305 H305 120.19
C306 C305 H305 120.19
C301 C306 C305 122.24(19)
C301 C306 H306 118.88
C305 C306 H306 118.88
O303 C307 H307a 109.47
O303 C307 H307b 109.47
O303 C307 H307c 109.47
H307a C307 H307b 109.47
H307a C307 H307c 109.47
H307b C307 H307c 109.47
N302 C308 C309 121.52(18)
N302 C308 H308 119.24
C309 C308 H308 119.24
C308 C309 C310 121.47(18)
C308 C309 C314 120.14(19)
C310 C309 C314 118.38(19)
O304 C310 C309 121.30(18)
O304 C310 C311 118.73(18)
C309 C310 C311 119.96(19)
C310 C311 C312 120.5(2)
C310 C311 H311 119.77
C312 C311 H311 119.77
C311 C312 C313 120.5(2)
C311 C312 H312 119.76
C313 C312 H312 119.76
C312 C313 C314 119.5(2)
C312 C313 H313 120.24
C314 C313 H313 120.24
C309 C314 C313 121.1(2)
C309 C314 H314 119.43
C313 C314 H314 119.43
N402 C401 C402 119.72(17)
N402 C401 C406 123.94(18)
C402 C401 C406 115.88(18)
N401 C402 C401 119.78(17)
N401 C402 C403 116.75(17)
C401 C402 C403 123.44(18)
C402 C403 C404 118.77(19)
C402 C403 H403 120.61
C404 C403 H403 120.61
O403 C404 C403 115.03(18)
O403 C404 C405 125.22(18)
C403 C404 C405 119.74(19)
C404 C405 C406 119.97(19)
C404 C405 H405 120.02
C406 C405 H405 120.02
C401 C406 C405 122.12(19)
C401 C406 H406 118.94
C405 C406 H406 118.94
O403 C407 H407a 109.47
O403 C407 H407b 109.47
O403 C407 H407c 109.47
H407a C407 H407b 109.47
H407a C407 H407c 109.47
H407b C407 H407c 109.47
N402 C408 C409 121.56(18)
N402 C408 H408 119.22
C409 C408 H408 119.22
C408 C409 C410 121.12(18)
C408 C409 C414 120.01(18)
C410 C409 C414 118.86(19)
O404 C410 C409 121.93(18)
O404 C410 C411 118.29(18)
C409 C410 C411 119.77(19)
C410 C411 C412 120.3(2)
C410 C411 H411 119.86
C412 C411 H411 119.86
C411 C412 C413 120.7(2)
C411 C412 H412 119.65
C413 C412 H412 119.65
C412 C413 C414 119.5(2)
C412 C413 H413 120.22
C414 C413 H413 120.23
C409 C414 C413 120.8(2)
C409 C414 H414 119.58
C413 C414 H414 119.58

loop_
_geom_bond_atom_site_label_1
_geom_bond_atom_site_label_2
_geom_bond_distance
O101 N101 1.225(2)
O102 N101 1.230(2)
O103 C104 1.364(3)
O103 C107 1.434(3)
O104 C110 1.350(3)
O104 H104o 0.86(3)
O201 N201 1.226(3)
O202 N201 1.220(2)
O203 C204 1.360(2)
O203 C207 1.430(3)
O204 C210 1.353(2)
O204 H204o 0.88(3)
O301 N301 1.214(3)
O302 N301 1.224(2)
O303 C304 1.365(2)
O303 C307 1.428(3)
O304 C310 1.349(2)
O304 H304o 0.92(3)
O401 N401 1.225(2)
O402 N401 1.224(2)
O403 C404 1.358(2)
O403 C407 1.434(3)
O404 C410 1.350(3)
O404 H404o 0.90(3)
N101 C102 1.466(3)
N102 C101 1.405(3)
N102 C108 1.286(3)
N201 C202 1.466(3)
N202 C201 1.409(3)
N202 C208 1.284(3)
N301 C302 1.469(3)
N302 C301 1.408(3)
N302 C308 1.287(3)
N401 C402 1.467(2)
N402 C401 1.406(3)
N402 C408 1.287(3)
C101 C102 1.404(3)
C101 C106 1.387(3)
C102 C103 1.380(3)
C103 C104 1.390(3)
C103 H103 0.96
C104 C105 1.389(3)
C105 C106 1.386(3)
C105 H105 0.96
C106 H106 0.96
C107 H107a 0.96
C107 H107b 0.96
C107 H107c 0.96
C108 C109 1.455(3)
C108 H108 0.96
C109 C110 1.410(3)
C109 C114 1.398(3)
C110 C111 1.391(3)
C111 C112 1.381(3)
C111 H111 0.96
C112 C113 1.390(3)
C112 H112 0.96
C113 C114 1.377(3)
C113 H113 0.96
C114 H114 0.96
C201 C202 1.396(3)
C201 C206 1.392(3)
C202 C203 1.379(3)
C203 C204 1.393(3)
C203 H203 0.96
C204 C205 1.393(3)
C205 C206 1.392(3)
C205 H205 0.96
C206 H206 0.96
C207 H207a 0.96
C207 H207b 0.96
C207 H207c 0.96
C208 C209 1.453(3)
C208 H208 0.96
C209 C210 1.406(3)
C209 C214 1.403(3)
C210 C211 1.397(3)
C211 C212 1.376(3)
C211 H211 0.96
C212 C213 1.394(3)
C212 H212 0.96
C213 C214 1.380(3)
C213 H213 0.96
C214 H214 0.96
C301 C302 1.402(3)
C301 C306 1.396(3)
C302 C303 1.375(3)
C303 C304 1.392(3)
C303 H303 0.96
C304 C305 1.390(3)
C305 C306 1.386(3)
C305 H305 0.96
C306 H306 0.96
C307 H307a 0.96
C307 H307b 0.96
C307 H307c 0.96
C308 C309 1.449(3)
C308 H308 0.96
C309 C310 1.409(3)
C309 C314 1.402(3)
C310 C311 1.391(3)
C311 C312 1.374(3)
C311 H311 0.96
C312 C313 1.393(3)
C312 H312 0.96
C313 C314 1.380(3)
C313 H313 0.96
C314 H314 0.96
C401 C402 1.405(3)
C401 C406 1.393(3)
C402 C403 1.376(3)
C403 C404 1.393(3)
C403 H403 0.96
C404 C405 1.389(3)
C405 C406 1.387(3)
C405 H405 0.96
C406 H406 0.96
C407 H407a 0.96
C407 H407b 0.96
C407 H407c 0.96
C408 C409 1.453(3)
C408 H408 0.96
C409 C410 1.407(3)
C409 C414 1.399(3)
C410 C411 1.394(3)
C411 C412 1.373(3)
C411 H411 0.96
C412 C413 1.392(3)
C412 H412 0.96
C413 C414 1.382(3)
C413 H413 0.96
C414 H414 0.96

loop_
_geom_hbond_atom_site_label_D
_geom_hbond_atom_site_label_H
_geom_hbond_atom_site_label_A
_geom_hbond_distance_DH
_geom_hbond_distance_HA
_geom_hbond_distance_DA
_geom_hbond_angle_DHA
_geom_hbond_publ_flag
O104 H104o N102 0.86(3) 1.81(3) 2.593(2) 150(3) y
O204 H204o N202 0.88(3) 1.81(3) 2.599(2) 148(3) y
O304 H304o N302 0.92(3) 1.76(3) 2.593(2) 148(3) y
O404 H404o N402 0.90(3) 1.79(3) 2.598(2) 148(3) y

loop_
_geom_torsion_atom_site_label_1
_geom_torsion_atom_site_label_2
_geom_torsion_atom_site_label_3
_geom_torsion_atom_site_label_4
_geom_torsion
C103 C104 O103 C107 -174.57(19)
C203 C204 O203 C207 -176.30(17)
C303 C304 O303 C307 174.10(17)
C403 C404 O403 C407 176.27(17)
